data_4068622
loop_
_publ_author_name
'Zhang, Xiaoming'
'Liu, Bin'
'Liu, Ailing'
'Xie, Weilong'
'Chen, Wanzhi'

_publ_section_title
;
 Steric Bulkiness-Dependent Structural Diversity in Nickel(II) Complexes
 of N-Heterocyclic Carbenes: Synthesis and Structural Characterization of
 Tetra-, Penta-, and Hexacoordinate Nickel Complexes
;
_journal_issue 5
_journal_name_full Organometallics
_journal_page_first 1336
_journal_paper_doi 10.1021/om800982r
_journal_volume 28
_journal_year 2009
_chemical_formula_sum 'C20 H24 Cl2 N8 Ni'
_chemical_formula_weight 506.08
_chemical_name_systematic
; 
 ? 
;
_space_group_IT_number 14
_symmetry_cell_setting monoclinic
_symmetry_space_group_name_Hall '-P 2ybc'
_symmetry_space_group_name_H-M 'P 1 21/c 1'
_atom_sites_solution_hydrogens geom
_atom_sites_solution_primary direct
_atom_sites_solution_secondary difmap
_audit_creation_method SHELXL-97
_cell_angle_alpha 90.00
_cell_angle_beta 101.897(2)
_cell_angle_gamma 90.00
_cell_formula_units_Z 4
_cell_length_a 12.0525(13)
_cell_length_b 17.975(2)
_cell_length_c 10.8381(10)
_cell_measurement_temperature 298(2)
_cell_volume 2297.6(4)
_computing_cell_refinement 'Bruker SMART'
_computing_data_collection 'Bruker SMART'
_computing_data_reduction 'Bruker SAINT'
_computing_molecular_graphics 'Bruker SHELXTL'
_computing_publication_material 'Bruker SHELXTL'
_computing_structure_refinement 'SHELXL-97 (Sheldrick, 1997)'
_computing_structure_solution 'SHELXS-97 (Sheldrick, 1990)'
_diffrn_ambient_temperature 298(2)
_diffrn_measured_fraction_theta_full 0.998
_diffrn_measured_fraction_theta_max 0.998
_diffrn_measurement_device_type 'CCD area detector'
_diffrn_measurement_method 'phi and omega scans'
_diffrn_radiation_monochromator graphite
_diffrn_radiation_source 'fine-focus sealed tube'
_diffrn_radiation_type MoK\a
_diffrn_radiation_wavelength 0.71073
_diffrn_reflns_av_R_equivalents 0.0603
_diffrn_reflns_av_sigmaI/netI 0.0784
_diffrn_reflns_limit_h_max 14
_diffrn_reflns_limit_h_min -14
_diffrn_reflns_limit_k_max 21
_diffrn_reflns_limit_k_min -17
_diffrn_reflns_limit_l_max 11
_diffrn_reflns_limit_l_min -12
_diffrn_reflns_number 11314
_diffrn_reflns_theta_full 25.01
_diffrn_reflns_theta_max 25.01
_diffrn_reflns_theta_min 1.73
_exptl_absorpt_coefficient_mu 1.102
_exptl_absorpt_correction_T_max 0.8884
_exptl_absorpt_correction_T_min 0.6860
_exptl_absorpt_correction_type none
_exptl_crystal_density_diffrn 1.463
_exptl_crystal_density_method 'not measured'
_exptl_crystal_F_000 1048
_exptl_crystal_size_max 0.37
_exptl_crystal_size_mid 0.23
_exptl_crystal_size_min 0.11
_refine_diff_density_max 0.424
_refine_diff_density_min -0.316
_refine_diff_density_rms 0.076
_refine_ls_extinction_method none
_refine_ls_goodness_of_fit_ref 1.033
_refine_ls_hydrogen_treatment constr
_refine_ls_matrix_type full
_refine_ls_number_parameters 284
_refine_ls_number_reflns 4040
_refine_ls_number_restraints 0
_refine_ls_restrained_S_all 1.033
_refine_ls_R_factor_all 0.0989
_refine_ls_R_factor_gt 0.0461
_refine_ls_shift/su_max 0.000
_refine_ls_shift/su_mean 0.000
_refine_ls_structure_factor_coef Fsqd
_refine_ls_weighting_details 'calc w=1/[\s^2^(Fo^2^)+(0.0295P)^2^+2.2376P] where P=(Fo^2^+2Fc^2^)/3'
_refine_ls_weighting_scheme calc
_refine_ls_wR_factor_gt 0.0864
_refine_ls_wR_factor_ref 0.1128
_reflns_number_gt 2454
_reflns_number_total 4040
_reflns_threshold_expression >2sigma(I)
_cod_data_source_file om800982r_si_002.cif
_cod_data_source_block 080531e
_cod_depositor_comments
;
The following automatic conversions were performed:

'_symmetry_cell_setting' value 'Monoclinic' changed to 'monoclinic'
according to /home/saulius/struct/CIF-dictionaries/cif_core.dic
dictionary named 'cif_core.dic' version 2.4.2 from 2011-04-26.

Automatic conversion script
Id: cif_fix_values 1715 2011-07-08 13:25:40Z adriana 
;
_cod_original_cell_volume 2297.5(4)
_cod_original_sg_symbol_H-M P2(1)/c
_cod_database_code 4068622

loop_
_symmetry_equiv_pos_as_xyz
'x, y, z'
'-x, y+1/2, -z+1/2'
'-x, -y, -z'
'x, -y-1/2, z-1/2'

loop_
_atom_site_label
_atom_site_type_symbol
_atom_site_fract_x
_atom_site_fract_y
_atom_site_fract_z
_atom_site_U_iso_or_equiv
_atom_site_adp_type
_atom_site_occupancy
_atom_site_symmetry_multiplicity
_atom_site_calc_flag
_atom_site_refinement_flags
Ni1 Ni 0.29502(4) 0.19815(3) 0.32953(5) 0.03618(18) Uani 1 1 d .
Cl1 Cl 0.24936(11) 0.29578(7) 0.20811(14) 0.0699(5) Uani 1 1 d .
Cl2 Cl 0.66862(10) 0.12996(7) 0.24303(12) 0.0504(3) Uani 1 1 d .
N1 N 0.4499(3) 0.13030(19) 0.5142(3) 0.0347(9) Uani 1 1 d .
N2 N 0.3038(3) 0.06236(19) 0.5057(3) 0.0353(9) Uani 1 1 d .
N3 N 0.4500(3) 0.2318(2) 0.3912(3) 0.0382(9) Uani 1 1 d .
N4 N 0.6159(3) 0.2003(2) 0.5439(3) 0.0438(10) Uani 1 1 d .
N5 N 0.1253(3) 0.11185(18) 0.1748(3) 0.0338(9) Uani 1 1 d .
N6 N 0.0495(3) 0.17913(18) 0.2982(3) 0.0329(9) Uani 1 1 d .
N7 N 0.3094(3) 0.1113(2) 0.1463(4) 0.0485(11) Uani 1 1 d .
N8 N 0.1700(3) 0.0352(2) 0.0198(4) 0.0500(11) Uani 1 1 d .
C1 C 0.3391(3) 0.1237(2) 0.4520(4) 0.0318(10) Uani 1 1 d .
C2 C 0.3905(4) 0.0323(2) 0.5975(4) 0.0421(12) Uani 1 1 d .
H2 H 0.3858 -0.0097 0.6463 0.051 Uiso 1 1 calc R
C3 C 0.4814(4) 0.0753(2) 0.6022(4) 0.0425(12) Uani 1 1 d .
H3 H 0.5523 0.0692 0.6547 0.051 Uiso 1 1 calc R
C4 C 0.5114(3) 0.1908(2) 0.4828(4) 0.0352(10) Uani 1 1 d .
C5 C 0.6669(4) 0.2592(3) 0.5058(5) 0.0525(14) Uani 1 1 d .
H5 H 0.7409 0.2699 0.5462 0.063 Uiso 1 1 calc R
C6 C 0.6151(4) 0.3046(3) 0.4097(5) 0.0587(14) Uani 1 1 d .
H6 H 0.6535 0.3446 0.3835 0.070 Uiso 1 1 calc R
C7 C 0.5056(4) 0.2895(3) 0.3538(5) 0.0537(14) Uani 1 1 d .
H7 H 0.4686 0.3197 0.2884 0.064 Uiso 1 1 calc R
C8 C 0.1892(3) 0.0291(2) 0.4756(4) 0.0395(11) Uani 1 1 d .
H8 H 0.1375 0.0652 0.4259 0.047 Uiso 1 1 calc R
C9 C 0.1488(4) 0.0143(3) 0.5970(4) 0.0516(13) Uani 1 1 d .
H9A H 0.1951 -0.0236 0.6443 0.077 Uiso 1 1 calc R
H9B H 0.0713 -0.0019 0.5775 0.077 Uiso 1 1 calc R
H9C H 0.1546 0.0592 0.6460 0.077 Uiso 1 1 calc R
C10 C 0.1909(4) -0.0402(3) 0.3957(5) 0.0583(14) Uani 1 1 d .
H10A H 0.2192 -0.0278 0.3218 0.087 Uiso 1 1 calc R
H10B H 0.1155 -0.0598 0.3712 0.087 Uiso 1 1 calc R
H10C H 0.2393 -0.0770 0.4438 0.087 Uiso 1 1 calc R
C11 C 0.1491(3) 0.1628(2) 0.2698(4) 0.0327(10) Uani 1 1 d .
C12 C -0.0374(3) 0.1373(2) 0.2238(4) 0.0362(11) Uani 1 1 d .
H12 H -0.1138 0.1385 0.2275 0.043 Uiso 1 1 calc R
C13 C 0.0095(3) 0.0955(2) 0.1469(4) 0.0372(11) Uani 1 1 d .
H13 H -0.0275 0.0621 0.0867 0.045 Uiso 1 1 calc R
C14 C 0.2061(4) 0.0838(2) 0.1095(4) 0.0376(11) Uani 1 1 d .
C15 C 0.2482(4) 0.0133(3) -0.0439(5) 0.0653(16) Uani 1 1 d .
H15 H 0.2276 -0.0211 -0.1087 0.078 Uiso 1 1 calc R
C16 C 0.3566(4) 0.0391(3) -0.0177(5) 0.0675(16) Uani 1 1 d .
H16 H 0.4090 0.0242 -0.0648 0.081 Uiso 1 1 calc R
C17 C 0.3857(4) 0.0879(3) 0.0804(5) 0.0634(16) Uani 1 1 d .
H17 H 0.4599 0.1052 0.1020 0.076 Uiso 1 1 calc R
C18 C 0.0318(4) 0.2346(2) 0.3924(4) 0.0378(11) Uani 1 1 d .
H18 H 0.1066 0.2497 0.4400 0.045 Uiso 1 1 calc R
C19 C -0.0318(4) 0.2007(3) 0.4836(5) 0.0544(13) Uani 1 1 d .
H19A H -0.1061 0.1864 0.4396 0.082 Uiso 1 1 calc R
H19B H -0.0381 0.2365 0.5476 0.082 Uiso 1 1 calc R
H19C H 0.0083 0.1577 0.5220 0.082 Uiso 1 1 calc R
C20 C -0.0265(5) 0.3032(3) 0.3278(5) 0.0774(18) Uani 1 1 d .
H20A H 0.0180 0.3234 0.2719 0.116 Uiso 1 1 calc R
H20B H -0.0342 0.3397 0.3902 0.116 Uiso 1 1 calc R
H20C H -0.1002 0.2899 0.2805 0.116 Uiso 1 1 calc R

loop_
_atom_site_aniso_label
_atom_site_aniso_U_11
_atom_site_aniso_U_22
_atom_site_aniso_U_33
_atom_site_aniso_U_23
_atom_site_aniso_U_13
_atom_site_aniso_U_12
Ni1 0.0348(3) 0.0372(3) 0.0341(3) 0.0016(3) 0.0015(2) -0.0069(3)
Cl1 0.0577(8) 0.0625(9) 0.0786(10) 0.0350(8) -0.0109(7) -0.0144(7)
Cl2 0.0494(7) 0.0475(7) 0.0540(8) 0.0052(6) 0.0099(6) 0.0045(6)
N1 0.033(2) 0.034(2) 0.035(2) 0.0001(18) 0.0020(17) 0.0004(16)
N2 0.033(2) 0.036(2) 0.036(2) 0.0041(17) 0.0057(17) 0.0003(16)
N3 0.039(2) 0.037(2) 0.038(2) -0.0026(19) 0.0049(18) -0.0061(17)
N4 0.033(2) 0.051(3) 0.046(2) -0.010(2) 0.0037(18) -0.0028(19)
N5 0.0330(19) 0.036(2) 0.032(2) -0.0072(17) 0.0063(16) -0.0026(16)
N6 0.034(2) 0.035(2) 0.029(2) 0.0009(16) 0.0059(16) 0.0023(16)
N7 0.036(2) 0.067(3) 0.044(2) -0.013(2) 0.0098(19) -0.009(2)
N8 0.048(2) 0.057(3) 0.046(3) -0.023(2) 0.012(2) -0.004(2)
C1 0.027(2) 0.036(3) 0.033(3) -0.003(2) 0.0086(19) -0.0022(19)
C2 0.041(3) 0.038(3) 0.047(3) 0.011(2) 0.009(2) 0.009(2)
C3 0.040(3) 0.044(3) 0.041(3) 0.005(2) 0.003(2) 0.011(2)
C4 0.036(2) 0.033(2) 0.036(3) -0.010(2) 0.004(2) -0.001(2)
C5 0.030(3) 0.062(4) 0.064(4) -0.018(3) 0.005(2) -0.007(2)
C6 0.049(3) 0.058(3) 0.068(4) -0.006(3) 0.010(3) -0.021(3)
C7 0.056(3) 0.057(3) 0.045(3) 0.007(3) 0.003(3) -0.014(3)
C8 0.032(2) 0.036(3) 0.049(3) 0.007(2) 0.004(2) -0.001(2)
C9 0.041(3) 0.056(3) 0.059(4) 0.012(3) 0.012(2) -0.001(2)
C10 0.054(3) 0.049(3) 0.070(4) -0.009(3) 0.011(3) -0.005(3)
C11 0.040(3) 0.026(2) 0.031(3) 0.000(2) 0.007(2) -0.0010(19)
C12 0.032(2) 0.040(3) 0.035(3) 0.000(2) 0.004(2) 0.000(2)
C13 0.030(2) 0.046(3) 0.034(3) -0.007(2) 0.003(2) -0.007(2)
C14 0.037(3) 0.040(3) 0.035(3) -0.003(2) 0.006(2) 0.000(2)
C15 0.057(4) 0.081(4) 0.057(4) -0.030(3) 0.010(3) 0.007(3)
C16 0.045(3) 0.100(5) 0.060(4) -0.026(3) 0.017(3) 0.009(3)
C17 0.037(3) 0.096(4) 0.058(4) -0.015(3) 0.013(3) -0.006(3)
C18 0.048(3) 0.036(3) 0.029(2) -0.004(2) 0.007(2) 0.003(2)
C19 0.067(3) 0.056(3) 0.045(3) -0.005(3) 0.022(3) 0.002(3)
C20 0.129(5) 0.052(3) 0.054(4) -0.004(3) 0.025(3) 0.032(4)

loop_
_atom_type_symbol
_atom_type_description
_atom_type_scat_dispersion_real
_atom_type_scat_dispersion_imag
_atom_type_scat_source
C C 0.0033 0.0016 'International Tables Vol C Tables 4.2.6.8 and 6.1.1.4'
H H 0.0000 0.0000 'International Tables Vol C Tables 4.2.6.8 and 6.1.1.4'
N N 0.0061 0.0033 'International Tables Vol C Tables 4.2.6.8 and 6.1.1.4'
Cl Cl 0.1484 0.1585 'International Tables Vol C Tables 4.2.6.8 and 6.1.1.4'
Ni Ni 0.3393 1.1124 'International Tables Vol C Tables 4.2.6.8 and 6.1.1.4'

loop_
_geom_angle_atom_site_label_1
_geom_angle_atom_site_label_2
_geom_angle_atom_site_label_3
_geom_angle
C11 Ni1 C1 96.46(17)
C11 Ni1 N3 178.05(17)
C1 Ni1 N3 82.38(16)
C11 Ni1 Cl1 87.81(13)
C1 Ni1 Cl1 172.17(13)
N3 Ni1 Cl1 93.52(11)
C11 Ni1 N7 74.42(16)
C1 Ni1 N7 93.39(15)
N3 Ni1 N7 104.04(14)
Cl1 Ni1 N7 94.08(10)
C1 N1 C3 112.4(4)
C1 N1 C4 117.4(3)
C3 N1 C4 130.2(3)
C1 N2 C2 111.4(3)
C1 N2 C8 126.6(3)
C2 N2 C8 122.0(4)
C4 N3 C7 114.7(4)
C4 N3 Ni1 115.4(3)
C7 N3 Ni1 129.8(3)
C4 N4 C5 113.9(4)
C11 N5 C13 110.5(3)
C11 N5 C14 124.0(3)
C13 N5 C14 125.3(3)
C11 N6 C12 110.6(3)
C11 N6 C18 125.1(3)
C12 N6 C18 124.3(4)
C14 N7 C17 115.3(4)
C14 N7 Ni1 104.6(3)
C17 N7 Ni1 140.1(3)
C14 N8 C15 114.7(4)
N2 C1 N1 102.7(3)
N2 C1 Ni1 144.3(3)
N1 C1 Ni1 112.9(3)
C3 C2 N2 107.0(4)
C2 C3 N1 106.5(4)
N4 C4 N3 129.3(4)
N4 C4 N1 118.9(4)
N3 C4 N1 111.8(3)
N4 C5 C6 122.9(4)
C7 C6 C5 117.9(5)
N3 C7 C6 121.2(5)
N2 C8 C9 109.3(3)
N2 C8 C10 109.6(4)
C9 C8 C10 113.3(4)
N6 C11 N5 105.2(3)
N6 C11 Ni1 132.7(3)
N5 C11 Ni1 122.0(3)
C13 C12 N6 107.5(4)
C12 C13 N5 106.2(4)
N8 C14 N7 128.2(4)
N8 C14 N5 116.9(4)
N7 C14 N5 114.8(4)
N8 C15 C16 122.7(5)
C15 C16 C17 117.6(5)
N7 C17 C16 121.4(5)
N6 C18 C19 110.4(4)
N6 C18 C20 110.5(3)
C19 C18 C20 112.5(4)

loop_
_geom_bond_atom_site_label_1
_geom_bond_atom_site_label_2
_geom_bond_distance
Ni1 C11 1.856(4)
Ni1 C1 1.883(4)
Ni1 N3 1.946(3)
Ni1 Cl1 2.1944(13)
Ni1 N7 2.560(4)
N1 C1 1.371(5)
N1 C3 1.372(5)
N1 C4 1.396(5)
N2 C1 1.355(5)
N2 C2 1.395(5)
N2 C8 1.479(5)
N3 C4 1.333(5)
N3 C7 1.342(5)
N4 C4 1.309(5)
N4 C5 1.330(6)
N5 C11 1.363(5)
N5 C13 1.398(5)
N5 C14 1.410(5)
N6 C11 1.333(5)
N6 C12 1.402(5)
N6 C18 1.473(5)
N7 C14 1.323(5)
N7 C17 1.343(6)
N8 C14 1.312(5)
N8 C15 1.336(6)
C2 C3 1.332(6)
C5 C6 1.368(6)
C6 C7 1.362(6)
C8 C9 1.517(6)
C8 C10 1.520(6)
C12 C13 1.331(6)
C15 C16 1.361(7)
C16 C17 1.367(7)
C18 C19 1.499(6)
C18 C20 1.517(6)
